data_4333560
loop_
_publ_author_name
'Arunasis Bhattacharyya'
'Eunja Kim'
'Philippe F. Weck'
'Paul M. Forster'
'Kenneth R. Czerwinski'

_publ_contact_author_address
;Paul M. Forster
Department of Chemistry
University of Nevada, Las Vegas
4505 South Maryland Parkway, Box 454003
Las Vegas, NV 89154-4003
;
_publ_contact_author_email paul.forster@unlv.edu
_publ_contact_author_name 'Paul Forster'
_publ_contact_author_phone 702-895-3753
_publ_section_title
;
 Trivalent Actinide and Lanthanide Complexation of
 5,6-Dialkyl-2,6-bis(1,2,4-triazin-3-yl)pyridine (RBTP; R = H, Me, Et)
 Derivatives: A Combined Experimental and First-Principles Study
;
_journal_name_full 'Inorganic Chemistry'
_journal_page_first 761
_journal_page_last 776
_journal_paper_doi 10.1021/ic301881w
_journal_volume 52
_journal_year 2013
_chemical_formula_sum 'C17 H20 Eu N11 O10'
_chemical_formula_weight 690.40
_chemical_name_systematic
; 
 ? 
;
_space_group_IT_number 2
_symmetry_cell_setting triclinic
_symmetry_space_group_name_Hall '-P 1'
_symmetry_space_group_name_H-M 'P -1'
_atom_sites_solution_hydrogens geom
_atom_sites_solution_primary direct
_atom_sites_solution_secondary difmap
_audit_creation_method SHELXL-97
_cell_angle_alpha 92.7810(10)
_cell_angle_beta 102.8820(10)
_cell_angle_gamma 106.5610(10)
_cell_formula_units_Z 2
_cell_length_a 8.4739(4)
_cell_length_b 12.6134(7)
_cell_length_c 12.7731(7)
_cell_measurement_reflns_used 9948
_cell_measurement_temperature 100(2)
_cell_measurement_theta_max 66.142
_cell_measurement_theta_min 4.437
_cell_volume 1266.47(12)
_computing_cell_refinement APEXII
_computing_data_collection APEXII
_computing_data_reduction APEXII
_computing_molecular_graphics 'Diamond 3.1'
_computing_structure_refinement 'SHELXL-97 (Sheldrick, 2008)'
_computing_structure_solution 'SHELXS-97 (Sheldrick, 2008)'
_diffrn_ambient_temperature 100(2)
_diffrn_measured_fraction_theta_full 0.995
_diffrn_measured_fraction_theta_max 0.995
_diffrn_measurement_device_type 'Apex II'
_diffrn_measurement_method omega
_diffrn_radiation_monochromator graphite
_diffrn_radiation_source 'fine-focus sealed tube'
_diffrn_radiation_type MoK\a
_diffrn_radiation_wavelength 0.71073
_diffrn_reflns_av_R_equivalents 0.0188
_diffrn_reflns_av_sigmaI/netI 0.0230
_diffrn_reflns_limit_h_max 12
_diffrn_reflns_limit_h_min -12
_diffrn_reflns_limit_k_max 17
_diffrn_reflns_limit_k_min -18
_diffrn_reflns_limit_l_max 18
_diffrn_reflns_limit_l_min -18
_diffrn_reflns_number 20684
_diffrn_reflns_theta_full 30.51
_diffrn_reflns_theta_max 30.51
_diffrn_reflns_theta_min 2.22
_exptl_absorpt_coefficient_mu 2.550
_exptl_absorpt_correction_T_max 0.7466
_exptl_absorpt_correction_T_min 0.6569
_exptl_absorpt_correction_type multi-scan
_exptl_absorpt_process_details sadabs
_exptl_crystal_colour colourless
_exptl_crystal_density_diffrn 1.810
_exptl_crystal_description block
_exptl_crystal_F_000 684
_exptl_crystal_size_max .1
_exptl_crystal_size_mid .08
_exptl_crystal_size_min .08
_refine_diff_density_max 0.975
_refine_diff_density_min -0.833
_refine_diff_density_rms 0.085
_refine_ls_extinction_method none
_refine_ls_goodness_of_fit_ref 1.069
_refine_ls_hydrogen_treatment constr
_refine_ls_matrix_type full
_refine_ls_number_parameters 358
_refine_ls_number_reflns 7694
_refine_ls_number_restraints 0
_refine_ls_restrained_S_all 1.069
_refine_ls_R_factor_all 0.0207
_refine_ls_R_factor_gt 0.0192
_refine_ls_shift/su_max 0.002
_refine_ls_shift/su_mean 0.000
_refine_ls_structure_factor_coef Fsqd
_refine_ls_weighting_details 'calc w=1/[\s^2^(Fo^2^)+(0.0240P)^2^+0.5879P] where P=(Fo^2^+2Fc^2^)/3'
_refine_ls_weighting_scheme calc
_refine_ls_wR_factor_gt 0.0475
_refine_ls_wR_factor_ref 0.0480
_reflns_number_gt 7283
_reflns_number_total 7694
_reflns_threshold_expression >2sigma(I)
_cod_data_source_file ic301881w_si_002_2.cif
_cod_data_source_block 2a
_cod_database_code 4333560

loop_
_symmetry_equiv_pos_as_xyz
'x, y, z'
'-x, -y, -z'

loop_
_atom_site_label
_atom_site_type_symbol
_atom_site_fract_x
_atom_site_fract_y
_atom_site_fract_z
_atom_site_U_iso_or_equiv
_atom_site_adp_type
_atom_site_occupancy
_atom_site_symmetry_multiplicity
_atom_site_calc_flag
_atom_site_refinement_flags
Eu01 Eu 0.629885(10) 0.721510(6) 0.681537(6) 0.01175(3) Uani 1 1 d .
O8 O 0.90279(16) 0.74801(11) 0.60753(11) 0.0197(3) Uani 1 1 d .
O10 O 0.49003(18) 0.52600(11) 0.66985(11) 0.0217(3) Uani 1 1 d .
H01B H 0.4514 0.5114 0.7277 0.033 Uiso 1 1 d R
H01A H 0.4044 0.5052 0.6121 0.033 Uiso 1 1 d R
O9 O 0.67002(16) 0.63102(11) 0.51255(11) 0.0200(3) Uani 1 1 d .
O2 O 0.52847(17) 0.87039(11) 0.74963(11) 0.0198(3) Uani 1 1 d .
O7 O 0.88819(19) 0.68419(12) 0.44275(12) 0.0250(3) Uani 1 1 d .
O5 O 0.66473(17) 0.70790(12) 0.87691(10) 0.0204(3) Uani 1 1 d .
O6 O 0.83572(17) 0.64825(11) 0.80440(11) 0.0205(3) Uani 1 1 d .
O3 O 0.35476(17) 0.70441(11) 0.73412(11) 0.0203(3) Uani 1 1 d .
O4 O 0.8644(2) 0.65416(13) 0.97865(11) 0.0292(3) Uani 1 1 d .
N3 N 0.39978(18) 0.71023(12) 0.50719(11) 0.0146(3) Uani 1 1 d .
O1 O 0.3041(2) 0.84377(14) 0.81377(13) 0.0334(4) Uani 1 1 d .
N2 N 0.26472(18) 0.61734(12) 0.47921(12) 0.0155(3) Uani 1 1 d .
N4 N 0.68317(18) 0.88490(12) 0.56780(11) 0.0142(3) Uani 1 1 d .
N8 N 0.3922(2) 0.80661(14) 0.76707(12) 0.0198(3) Uani 1 1 d .
N10 N 0.82420(19) 0.68815(12) 0.51922(12) 0.0166(3) Uani 1 1 d .
N5 N 0.88181(18) 0.89417(12) 0.76792(12) 0.0154(3) Uani 1 1 d .
N7 N 1.0753(2) 1.06349(13) 0.74389(13) 0.0200(3) Uani 1 1 d .
N6 N 0.97934(19) 0.89403(13) 0.86719(12) 0.0174(3) Uani 1 1 d .
N9 N 0.7914(2) 0.66939(13) 0.88983(12) 0.0195(3) Uani 1 1 d .
N1 N 0.3217(2) 0.77627(14) 0.33847(13) 0.0221(3) Uani 1 1 d .
C10 C 0.8220(2) 0.97426(14) 0.60219(14) 0.0152(3) Uani 1 1 d .
C11 C 0.9317(2) 0.97713(14) 0.71140(14) 0.0161(3) Uani 1 1 d .
C2 C 0.1600(2) 0.60333(14) 0.38206(14) 0.0154(3) Uani 1 1 d .
C6 C 0.5799(2) 0.88105(14) 0.46964(14) 0.0151(3) Uani 1 1 d .
C5 C 0.4256(2) 0.78331(15) 0.43706(14) 0.0158(3) Uani 1 1 d .
C9 C 0.8638(2) 1.06092(15) 0.54012(15) 0.0197(3) Uani 1 1 d .
H9 H 0.9621 1.1232 0.5671 0.024 Uiso 1 1 calc R
C1 C 0.0138(2) 0.49909(15) 0.35110(15) 0.0189(3) Uani 1 1 d .
H1A H 0.0282 0.4537 0.2915 0.028 Uiso 1 1 calc R
H1B H -0.0921 0.5180 0.3280 0.028 Uiso 1 1 calc R
H1C H 0.0091 0.4570 0.4134 0.028 Uiso 1 1 calc R
C8 C 0.7594(2) 1.05453(16) 0.43817(16) 0.0208(4) Uani 1 1 d .
H8 H 0.7867 1.1116 0.3935 0.025 Uiso 1 1 calc R
C13 C 1.1238(2) 0.97553(15) 0.90332(15) 0.0191(3) Uani 1 1 d .
C12 C 1.1739(2) 1.06236(16) 0.83981(16) 0.0209(4) Uani 1 1 d .
C3 C 0.1868(3) 0.68694(17) 0.31097(15) 0.0234(4) Uani 1 1 d .
C7 C 0.6145(2) 0.96373(15) 0.40210(15) 0.0186(3) Uani 1 1 d .
H7 H 0.5403 0.9581 0.3329 0.022 Uiso 1 1 calc R
C15 C 1.2315(3) 0.96971(19) 1.01166(16) 0.0259(4) Uani 1 1 d .
H15A H 1.1696 0.9082 1.0451 0.039 Uiso 1 1 calc R
H15B H 1.2585 1.0399 1.0580 0.039 Uiso 1 1 calc R
H15C H 1.3370 0.9572 1.0028 0.039 Uiso 1 1 calc R
N11 N 0.5771(4) 0.4200(2) 0.8532(2) 0.0711(10) Uani 1 1 d .
C4 C 0.0636(3) 0.6760(2) 0.20449(19) 0.0445(7) Uani 1 1 d .
H4A H -0.0475 0.6741 0.2162 0.067 Uiso 1 1 calc R
H4B H 0.0531 0.6070 0.1611 0.067 Uiso 1 1 calc R
H4C H 0.1044 0.7398 0.1662 0.067 Uiso 1 1 calc R
C14 C 1.3375(3) 1.15429(19) 0.87804(19) 0.0322(5) Uani 1 1 d .
H14A H 1.3530 1.2028 0.8211 0.048 Uiso 1 1 calc R
H14B H 1.4319 1.1226 0.8952 0.048 Uiso 1 1 calc R
H14C H 1.3348 1.1978 0.9429 0.048 Uiso 1 1 calc R
C18 C 0.7260(4) 0.3923(3) 1.0448(2) 0.0513(8) Uani 1 1 d .
H18A H 0.8473 0.4051 1.0502 0.077 Uiso 1 1 calc R
H18B H 0.6749 0.3161 1.0593 0.077 Uiso 1 1 calc R
H18C H 0.7119 0.4454 1.0979 0.077 Uiso 1 1 calc R
C16 C 0.6433(4) 0.4074(2) 0.9374(2) 0.0489(8) Uani 1 1 d .

loop_
_atom_site_aniso_label
_atom_site_aniso_U_11
_atom_site_aniso_U_22
_atom_site_aniso_U_33
_atom_site_aniso_U_23
_atom_site_aniso_U_13
_atom_site_aniso_U_12
Eu01 0.01260(4) 0.01095(4) 0.00966(4) 0.00072(3) 0.00013(3) 0.00253(3)
O8 0.0182(6) 0.0175(6) 0.0202(6) -0.0025(5) 0.0012(5) 0.0041(5)
O10 0.0285(7) 0.0147(6) 0.0143(6) 0.0009(5) -0.0007(5) -0.0007(5)
O9 0.0169(6) 0.0193(6) 0.0206(6) -0.0035(5) 0.0048(5) 0.0014(5)
O2 0.0219(6) 0.0186(6) 0.0201(6) 0.0033(5) 0.0062(5) 0.0070(5)
O7 0.0318(8) 0.0202(7) 0.0265(7) 0.0013(5) 0.0175(6) 0.0058(6)
O5 0.0194(6) 0.0271(7) 0.0138(6) 0.0030(5) 0.0018(5) 0.0075(5)
O6 0.0224(6) 0.0211(6) 0.0174(6) 0.0022(5) 0.0009(5) 0.0089(5)
O3 0.0181(6) 0.0224(6) 0.0185(6) 0.0006(5) 0.0035(5) 0.0041(5)
O4 0.0314(8) 0.0340(8) 0.0157(6) 0.0075(6) -0.0064(6) 0.0086(6)
N3 0.0136(6) 0.0157(7) 0.0122(6) 0.0012(5) 0.0004(5) 0.0031(5)
O1 0.0361(9) 0.0430(9) 0.0332(8) 0.0053(7) 0.0186(7) 0.0229(7)
N2 0.0135(6) 0.0159(7) 0.0145(7) 0.0013(5) 0.0004(5) 0.0027(5)
N4 0.0159(7) 0.0135(6) 0.0128(6) 0.0013(5) 0.0028(5) 0.0043(5)
N8 0.0216(7) 0.0258(8) 0.0151(7) 0.0045(6) 0.0046(6) 0.0117(6)
N10 0.0194(7) 0.0128(6) 0.0184(7) 0.0017(5) 0.0049(6) 0.0057(5)
N5 0.0150(6) 0.0155(7) 0.0136(7) -0.0008(5) 0.0010(5) 0.0038(5)
N7 0.0175(7) 0.0151(7) 0.0226(8) -0.0026(6) 0.0025(6) 0.0004(6)
N6 0.0168(7) 0.0178(7) 0.0148(7) -0.0023(5) -0.0002(5) 0.0049(6)
N9 0.0199(7) 0.0188(7) 0.0152(7) 0.0042(6) -0.0018(6) 0.0033(6)
N1 0.0224(8) 0.0240(8) 0.0141(7) 0.0052(6) -0.0028(6) 0.0033(6)
C10 0.0151(7) 0.0127(7) 0.0178(8) 0.0005(6) 0.0041(6) 0.0043(6)
C11 0.0146(7) 0.0146(8) 0.0172(8) -0.0016(6) 0.0020(6) 0.0034(6)
C2 0.0154(7) 0.0160(8) 0.0143(7) -0.0001(6) 0.0010(6) 0.0063(6)
C6 0.0161(7) 0.0153(7) 0.0139(7) 0.0015(6) 0.0031(6) 0.0054(6)
C5 0.0164(8) 0.0169(8) 0.0131(7) 0.0015(6) 0.0018(6) 0.0051(6)
C9 0.0191(8) 0.0156(8) 0.0235(9) 0.0029(7) 0.0052(7) 0.0039(7)
C1 0.0169(8) 0.0164(8) 0.0194(8) -0.0028(6) -0.0003(6) 0.0032(6)
C8 0.0222(9) 0.0183(8) 0.0239(9) 0.0084(7) 0.0077(7) 0.0067(7)
C13 0.0156(8) 0.0207(8) 0.0185(8) -0.0060(7) 0.0006(6) 0.0057(7)
C12 0.0156(8) 0.0194(8) 0.0223(9) -0.0072(7) 0.0009(7) 0.0014(7)
C3 0.0236(9) 0.0247(9) 0.0155(8) 0.0033(7) -0.0035(7) 0.0038(7)
C7 0.0203(8) 0.0207(8) 0.0162(8) 0.0063(6) 0.0052(6) 0.0071(7)
C15 0.0202(9) 0.0337(11) 0.0189(9) -0.0051(8) -0.0025(7) 0.0077(8)
N11 0.096(2) 0.0331(12) 0.0400(13) 0.0199(10) -0.0225(13) -0.0220(13)
C4 0.0406(13) 0.0441(14) 0.0250(11) 0.0142(10) -0.0160(10) -0.0070(11)
C14 0.0210(9) 0.0286(11) 0.0330(11) -0.0076(9) -0.0002(8) -0.0069(8)
C18 0.0505(16) 0.0520(16) 0.0290(12) 0.0165(12) -0.0039(11) -0.0106(13)
C16 0.0581(17) 0.0291(12) 0.0338(13) 0.0128(10) -0.0062(12) -0.0148(11)

loop_
_atom_type_symbol
_atom_type_description
_atom_type_scat_dispersion_real
_atom_type_scat_dispersion_imag
_atom_type_scat_source
C C 0.0033 0.0016 'International Tables Vol C Tables 4.2.6.8 and 6.1.1.4'
H H 0.0000 0.0000 'International Tables Vol C Tables 4.2.6.8 and 6.1.1.4'
N N 0.0061 0.0033 'International Tables Vol C Tables 4.2.6.8 and 6.1.1.4'
O O 0.0106 0.0060 'International Tables Vol C Tables 4.2.6.8 and 6.1.1.4'
Eu Eu -0.1578 3.6682 'International Tables Vol C Tables 4.2.6.8 and 6.1.1.4'

loop_
_geom_angle_atom_site_label_1
_geom_angle_atom_site_label_2
_geom_angle_atom_site_label_3
_geom_angle
O10 Eu01 O5 82.04(5)
O10 Eu01 O2 124.98(5)
O5 Eu01 O2 74.85(4)
O10 Eu01 O6 74.97(5)
O5 Eu01 O6 51.73(4)
O2 Eu01 O6 121.00(4)
O10 Eu01 O3 74.02(5)
O5 Eu01 O3 69.16(4)
O2 Eu01 O3 51.22(4)
O6 Eu01 O3 115.66(4)
O10 Eu01 O9 73.06(4)
O5 Eu01 O9 141.87(4)
O2 Eu01 O9 143.27(4)
O6 Eu01 O9 93.39(4)
O3 Eu01 O9 127.64(4)
O10 Eu01 N5 150.01(5)
O5 Eu01 N5 77.07(5)
O2 Eu01 N5 69.61(5)
O6 Eu01 N5 75.22(5)
O3 Eu01 N5 116.96(5)
O9 Eu01 N5 111.96(4)
O10 Eu01 N4 142.99(4)
O5 Eu01 N4 134.09(5)
O2 Eu01 N4 70.14(4)
O6 Eu01 N4 130.02(5)
O3 Eu01 N4 107.79(4)
O9 Eu01 N4 78.04(4)
N5 Eu01 N4 63.56(5)
O10 Eu01 N3 83.91(5)
O5 Eu01 N3 141.22(4)
O2 Eu01 N3 84.23(5)
O6 Eu01 N3 153.50(5)
O3 Eu01 N3 72.26(4)
O9 Eu01 N3 64.79(4)
N5 Eu01 N3 125.56(5)
N4 Eu01 N3 62.82(5)
O10 Eu01 O8 108.23(5)
O5 Eu01 O8 116.76(4)
O2 Eu01 O8 126.79(4)
O6 Eu01 O8 70.60(4)
O3 Eu01 O8 173.72(4)
O9 Eu01 O8 49.32(4)
N5 Eu01 O8 64.12(4)
N4 Eu01 O8 66.78(4)
N3 Eu01 O8 101.95(4)
O10 Eu01 N9 78.35(4)
O5 Eu01 N9 25.98(4)
O2 Eu01 N9 97.68(5)
O6 Eu01 N9 25.79(4)
O3 Eu01 N9 93.03(4)
O9 Eu01 N9 118.31(5)
N5 Eu01 N9 73.42(5)
N4 Eu01 N9 136.92(5)
N3 Eu01 N9 159.60(5)
O8 Eu01 N9 93.17(4)
O10 Eu01 N8 99.20(5)
O5 Eu01 N8 68.07(4)
O2 Eu01 N8 25.79(4)
O6 Eu01 N8 119.80(4)
O3 Eu01 N8 25.56(4)
O9 Eu01 N8 143.28(4)
N5 Eu01 N8 92.73(5)
N4 Eu01 N8 90.27(4)
N3 Eu01 N8 78.85(4)
O8 Eu01 N8 152.51(4)
N9 Eu01 N8 94.02(4)
N10 O8 Eu01 94.50(10)
N10 O9 Eu01 98.80(10)
N8 O2 Eu01 96.85(10)
N9 O5 Eu01 96.50(10)
N9 O6 Eu01 95.72(10)
N8 O3 Eu01 94.95(10)
C5 N3 N2 119.59(14)
C5 N3 Eu01 121.23(11)
N2 N3 Eu01 118.16(10)
C2 N2 N3 118.41(15)
C10 N4 C6 118.01(15)
C10 N4 Eu01 120.40(11)
C6 N4 Eu01 121.47(11)
O1 N8 O3 122.48(17)
O1 N8 O2 121.12(17)
O3 N8 O2 116.40(15)
O1 N8 Eu01 173.08(13)
O3 N8 Eu01 59.49(9)
O2 N8 Eu01 57.36(8)
O7 N10 O8 123.01(16)
O7 N10 O9 120.89(15)
O8 N10 O9 116.09(14)
O7 N10 Eu01 169.35(12)
O8 N10 Eu01 60.82(9)
O9 N10 Eu01 56.27(8)
C11 N5 N6 118.93(15)
C11 N5 Eu01 120.93(11)
N6 N5 Eu01 119.50(11)
C12 N7 C11 115.98(17)
C13 N6 N5 118.71(16)
O4 N9 O6 122.29(17)
O4 N9 O5 121.86(17)
O6 N9 O5 115.85(14)
O4 N9 Eu01 176.16(13)
O6 N9 Eu01 58.49(8)
O5 N9 Eu01 57.52(8)
C3 N1 C5 115.83(16)
N4 C10 C9 122.75(16)
N4 C10 C11 116.81(15)
C9 C10 C11 120.44(16)
N5 C11 N7 125.46(16)
N5 C11 C10 117.51(15)
N7 C11 C10 117.02(16)
N2 C2 C3 120.34(16)
N2 C2 C1 117.89(16)
C3 C2 C1 121.77(16)
N4 C6 C7 122.62(16)
N4 C6 C5 116.06(15)
C7 C6 C5 121.32(16)
N3 C5 N1 125.16(16)
N3 C5 C6 117.50(15)
N1 C5 C6 117.33(15)
C8 C9 C10 118.71(17)
C9 C8 C7 119.26(17)
N6 C13 C12 120.69(17)
N6 C13 C15 117.02(18)
C12 C13 C15 122.27(17)
N7 C12 C13 120.18(16)
N7 C12 C14 118.10(19)
C13 C12 C14 121.71(18)
N1 C3 C2 120.51(16)
N1 C3 C4 118.49(18)
C2 C3 C4 121.00(18)
C8 C7 C6 118.61(17)
N11 C16 C18 179.2(4)

loop_
_geom_bond_atom_site_label_1
_geom_bond_atom_site_label_2
_geom_bond_distance
Eu01 O10 2.3932(13)
Eu01 O5 2.4670(13)
Eu01 O2 2.4731(13)
Eu01 O6 2.4896(13)
Eu01 O3 2.5216(13)
Eu01 O9 2.5273(13)
Eu01 N5 2.5659(15)
Eu01 N4 2.5718(14)
Eu01 N3 2.5801(14)
Eu01 O8 2.6302(13)
Eu01 N9 2.9057(15)
Eu01 N8 2.9160(16)
O8 N10 1.258(2)
O9 N10 1.2811(19)
O2 N8 1.278(2)
O7 N10 1.2237(19)
O5 N9 1.281(2)
O6 N9 1.271(2)
O3 N8 1.263(2)
O4 N9 1.218(2)
N3 C5 1.324(2)
N3 N2 1.350(2)
O1 N8 1.226(2)
N2 C2 1.326(2)
N4 C10 1.346(2)
N4 C6 1.349(2)
N5 C11 1.324(2)
N5 N6 1.351(2)
N7 C12 1.324(2)
N7 C11 1.347(2)
N6 C13 1.324(2)
N1 C3 1.322(2)
N1 C5 1.349(2)
C10 C9 1.392(2)
C10 C11 1.486(2)
C2 C3 1.427(3)
C2 C1 1.491(2)
C6 C7 1.394(2)
C6 C5 1.480(2)
C9 C8 1.386(3)
C8 C7 1.388(3)
C13 C12 1.419(3)
C13 C15 1.496(3)
C12 C14 1.494(3)
C3 C4 1.492(3)
N11 C16 1.138(3)
C18 C16 1.443(3)
